data_4304099
loop_
_publ_author_name
'Joanna K. Day'
'Christopher Bresner'
'Natalie D. Coombs'
'Ian A. Fallis'
'Li-Ling Ooi'
'Simon Aldridge'

_publ_section_title
;
Colorimetric Fluoride Ion Sensing by Polyborylated Ferrocenes: Structural
Influences on Thermodynamics and Kinetics
;
_journal_name_full 'Inorganic Chemistry'
_journal_page_first 793
_journal_page_last 804
_journal_paper_doi 10.1021/ic701494p
_journal_volume 47
_journal_year 2008
_chemical_absolute_configuration syn
_chemical_formula_moiety 'C50 H70 B4 Fe O8'
_chemical_formula_sum 'C50 H70 B4 Fe O8'
_chemical_formula_weight 898.15
_chemical_name_common sa0520
_chemical_name_systematic
;
 ?
;
_space_group_IT_number 19
_symmetry_cell_setting orthorhombic
_symmetry_space_group_name_Hall 'P 2ac 2ab'
_symmetry_space_group_name_H-M 'P 21 21 21'
_atom_sites_solution_hydrogens geom
_atom_sites_solution_primary direct
_atom_sites_solution_secondary difmap
_audit_creation_method SHELXL-97
_cell_angle_alpha 90.00
_cell_angle_beta 90.00
_cell_angle_gamma 90.00
_cell_formula_units_Z 4
_cell_length_a 11.969(2)
_cell_length_b 11.964(2)
_cell_length_c 32.749(7)
_cell_measurement_reflns_used 23960
_cell_measurement_temperature 150(2)
_cell_measurement_theta_max 22.213
_cell_measurement_theta_min 2.753
_cell_volume 4689.6(15)
_computing_cell_refinement 'HKL Scalepack (Otwinowski & Minor 1997)'
_computing_data_collection 'Collect (Nonius BV, 1997-2000)'
_computing_data_reduction 'HKL Denzo and Scalepack (Otwinowski & Minor 1997)'
_computing_molecular_graphics 'Ortep-3 for Windows (Farrugia, 1999)'
_computing_publication_material 'WinGX publication routines (Farrugia, 1999)'
_computing_structure_refinement 'SHELXL-97 (Sheldrick, 1997)'
_computing_structure_solution 'Sir-92 (A.Altomare et al. 1992)'
_diffrn_ambient_temperature 150(2)
_diffrn_measured_fraction_theta_full 0.787
_diffrn_measured_fraction_theta_max 0.787
_diffrn_measurement_device_type KappaCCD
_diffrn_measurement_method CCD
_diffrn_radiation_monochromator graphite
_diffrn_radiation_source 'fine-focus sealed tube'
_diffrn_radiation_type MoK\a
_diffrn_radiation_wavelength 0.71073
_diffrn_reflns_av_R_equivalents 0.0662
_diffrn_reflns_av_sigmaI/netI 0.0963
_diffrn_reflns_limit_h_max 12
_diffrn_reflns_limit_h_min -11
_diffrn_reflns_limit_k_max 13
_diffrn_reflns_limit_k_min -13
_diffrn_reflns_limit_l_max 33
_diffrn_reflns_limit_l_min -33
_diffrn_reflns_number 9897
_diffrn_reflns_theta_full 23.58
_diffrn_reflns_theta_max 23.58
_diffrn_reflns_theta_min 3.86
_exptl_absorpt_coefficient_mu 0.375
_exptl_absorpt_correction_T_max 0.9815
_exptl_absorpt_correction_T_min 0.9390
_exptl_absorpt_correction_type multi-scan
_exptl_absorpt_process_details 'Sortav (Blessing, 1995)'
_exptl_crystal_colour orange
_exptl_crystal_density_diffrn 1.272
_exptl_crystal_density_method 'not measured'
_exptl_crystal_description plate
_exptl_crystal_F_000 1920
_exptl_crystal_size_max 0.17
_exptl_crystal_size_mid 0.15
_exptl_crystal_size_min 0.05
_refine_diff_density_max 0.928
_refine_diff_density_min -0.622
_refine_diff_density_rms 0.087
_refine_ls_abs_structure_details 'Flack H D (1983), Acta Cryst. A39, 876-881'
_refine_ls_abs_structure_Flack 0.02(5)
_refine_ls_extinction_method none
_refine_ls_goodness_of_fit_ref 1.034
_refine_ls_hydrogen_treatment constr
_refine_ls_matrix_type full
_refine_ls_number_parameters 554
_refine_ls_number_reflns 5184
_refine_ls_number_restraints 72
_refine_ls_restrained_S_all 1.035
_refine_ls_R_factor_all 0.1236
_refine_ls_R_factor_gt 0.1035
_refine_ls_shift/su_max 0.005
_refine_ls_shift/su_mean 0.000
_refine_ls_structure_factor_coef Fsqd
_refine_ls_weighting_details 'calc w=1/[\s^2^(Fo^2^)+(0.1165P)^2^+25.1164P] where P=(Fo^2^+2Fc^2^)/3'
_refine_ls_weighting_scheme calc
_refine_ls_wR_factor_gt 0.2451
_refine_ls_wR_factor_ref 0.2624
_reflns_number_gt 4270
_reflns_number_total 5184
_reflns_threshold_expression >2sigma(I)
_cod_data_source_file ic701494p-file007.cif
_cod_data_source_block sa0520
_cod_database_code 4304099

loop_
_symmetry_equiv_pos_as_xyz
'x, y, z'
'-x+1/2, -y, z+1/2'
'x+1/2, -y+1/2, -z'
'-x, y+1/2, -z+1/2'

loop_
_atom_site_label
_atom_site_type_symbol
_atom_site_fract_x
_atom_site_fract_y
_atom_site_fract_z
_atom_site_U_iso_or_equiv
_atom_site_adp_type
_atom_site_occupancy
_atom_site_symmetry_multiplicity
_atom_site_calc_flag
_atom_site_refinement_flags
_atom_site_disorder_assembly
_atom_site_disorder_group
C1 C 0.6228(10) 0.5980(9) 0.1456(4) 0.051(3) Uani 1 1 d . . .
H1 H 0.6620 0.6405 0.1236 0.062 Uiso 1 1 calc R . .
C2 C 0.6301(11) 0.4875(8) 0.1526(4) 0.052(3) Uani 1 1 d . . .
C3 C 0.5591(12) 0.4677(9) 0.1881(4) 0.058(3) Uani 1 1 d . . .
H3 H 0.5469 0.3917 0.2000 0.070 Uiso 1 1 calc R . .
C4 C 0.5083(10) 0.5619(8) 0.2031(4) 0.051(3) Uani 1 1 d . . .
H4 H 0.4617 0.5722 0.2281 0.061 Uiso 1 1 calc R . .
C5 C 0.5508(11) 0.6428(9) 0.1751(4) 0.053(3) Uani 1 1 d . . .
C6 C 0.3219(10) 0.6027(8) 0.1137(3) 0.042(3) Uani 1 1 d . . .
H6 H 0.3069 0.6849 0.1136 0.051 Uiso 1 1 calc R . .
C7 C 0.2794(10) 0.5306(9) 0.1441(4) 0.050(3) Uani 1 1 d . . .
C8 C 0.3279(10) 0.4306(8) 0.1320(4) 0.051(3) Uani 1 1 d . . .
H8 H 0.3159 0.3580 0.1465 0.061 Uiso 1 1 calc R . .
C9 C 0.3960(11) 0.4423(9) 0.0959(4) 0.049(3) Uani 1 1 d . . .
H9 H 0.4346 0.3804 0.0810 0.059 Uiso 1 1 calc R . .
C10 C 0.3914(11) 0.5504(9) 0.0841(3) 0.049(3) Uani 1 1 d . . .
C11 C 0.7653(16) 0.2768(15) 0.0906(5) 0.092(5) Uani 1 1 d U . .
H11 H 0.7149 0.2393 0.0704 0.110 Uiso 1 1 calc R . .
C12 C 0.8167(10) 0.3734(9) 0.0689(4) 0.053(3) Uani 1 1 d . . .
C13 C 0.7691(18) 0.3838(19) 0.0263(6) 0.121(7) Uani 1 1 d U . .
H13A H 0.7017 0.4303 0.0271 0.181 Uiso 1 1 calc R . .
H13B H 0.7502 0.3094 0.0159 0.181 Uiso 1 1 calc R . .
H13C H 0.8246 0.4186 0.0084 0.181 Uiso 1 1 calc R . .
C14 C 0.834(2) 0.197(2) 0.1048(7) 0.136(8) Uani 1 1 d U . .
H14A H 0.8256 0.1300 0.0875 0.164 Uiso 1 1 calc R . .
H14B H 0.8095 0.1770 0.1328 0.164 Uiso 1 1 calc R . .
C15 C 0.949(2) 0.383(2) 0.0743(7) 0.138(7) Uani 1 1 d U . .
H15 H 0.9869 0.4546 0.0672 0.165 Uiso 1 1 calc R . .
C16 C 0.9533(16) 0.2273(14) 0.1063(5) 0.087(4) Uani 1 1 d U . .
H16 H 1.0018 0.1701 0.1198 0.104 Uiso 1 1 calc R . .
C17 C 0.967(3) 0.329(2) 0.1202(8) 0.171(10) Uani 1 1 d U . .
H17A H 1.0430 0.3429 0.1314 0.206 Uiso 1 1 calc R . .
H17B H 0.9093 0.3525 0.1400 0.206 Uiso 1 1 calc R . .
C18 C 1.001(2) 0.272(2) 0.0601(7) 0.131(7) Uani 1 1 d U . .
C19 C 0.9675(17) 0.2160(12) 0.0240(5) 0.092(5) Uani 1 1 d . . .
H19A H 0.8863 0.2061 0.0240 0.137 Uiso 1 1 calc R . .
H19B H 1.0039 0.1427 0.0227 0.137 Uiso 1 1 calc R . .
H19C H 0.9895 0.2604 0.0001 0.137 Uiso 1 1 calc R . .
C20 C 1.134(3) 0.285(3) 0.0542(11) 0.212(14) Uiso 1 1 d . . .
H20A H 1.1805 0.2865 0.0761 0.319 Uiso 1 1 d . . .
H20B H 1.1477 0.3732 0.0423 0.319 Uiso 1 1 d . . .
H20C H 1.1657 0.2472 0.0308 0.319 Uiso 1 1 d . . .
C21 C 0.5308(10) 0.6127(8) -0.0193(3) 0.042(3) Uani 1 1 d . . .
C22 C 0.4955(16) 0.7192(16) -0.0053(5) 0.098(5) Uani 1 1 d U . .
H22 H 0.5645 0.7645 -0.0004 0.118 Uiso 1 1 calc R . .
C23 C 0.6594(18) 0.605(2) -0.0260(6) 0.123(7) Uani 1 1 d U . .
H23A H 0.6982 0.6262 -0.0008 0.184 Uiso 1 1 calc R . .
H23B H 0.6814 0.6560 -0.0481 0.184 Uiso 1 1 calc R . .
H23C H 0.6796 0.5283 -0.0335 0.184 Uiso 1 1 calc R . .
C24 C 0.4717(14) 0.5755(12) -0.0546(4) 0.077(4) Uani 1 1 d . . .
H24 H 0.4934 0.4983 -0.0632 0.092 Uiso 1 1 calc R . .
C25 C 0.426(2) 0.782(2) -0.0286(7) 0.145(9) Uiso 1 1 d . . .
H25A H 0.4724 0.8382 -0.0433 0.173 Uiso 1 1 calc R . .
H25B H 0.3760 0.8242 -0.0101 0.173 Uiso 1 1 calc R . .
C26 C 0.358(2) 0.725(2) -0.0584(7) 0.125(7) Uiso 1 1 d . . .
H26 H 0.2946 0.7662 -0.0712 0.150 Uiso 1 1 calc R . .
C27 C 0.342(2) 0.589(2) -0.0488(8) 0.144(8) Uani 1 1 d U . .
H27A H 0.3155 0.5726 -0.0208 0.172 Uiso 1 1 calc R . .
H27B H 0.2966 0.5492 -0.0694 0.172 Uiso 1 1 calc R . .
C28 C 0.4616(14) 0.6588(13) -0.0918(4) 0.077(4) Uani 1 1 d . . .
C29 C 0.5517(15) 0.7282(10) -0.1026(4) 0.073(4) Uani 1 1 d . . .
H29A H 0.6108 0.6830 -0.1151 0.109 Uiso 1 1 calc R . .
H29B H 0.5809 0.7649 -0.0781 0.109 Uiso 1 1 calc R . .
H29C H 0.5262 0.7849 -0.1221 0.109 Uiso 1 1 calc R . .
C30 C 0.424(3) 0.601(3) -0.1328(8) 0.178(11) Uiso 1 1 d . . .
H30A H 0.3927 0.6569 -0.1513 0.268 Uiso 1 1 calc R . .
H30B H 0.3678 0.5438 -0.1268 0.268 Uiso 1 1 calc R . .
H30C H 0.4891 0.5655 -0.1457 0.268 Uiso 1 1 calc R . .
C31 C 0.1040(10) 0.5413(10) 0.2415(4) 0.052(3) Uani 1 1 d . . .
H31 H 0.1389 0.5359 0.2692 0.062 Uiso 1 1 calc R . .
C32 C 0.1040(11) 0.6569(9) 0.2285(3) 0.048(3) Uani 1 1 d . . .
C33 C 0.1717(9) 0.7243(8) 0.2582(4) 0.045(3) Uani 1 1 d . . .
H33A H 0.1356 0.7227 0.2850 0.068 Uiso 1 1 calc R . .
H33B H 0.1767 0.8017 0.2486 0.068 Uiso 1 1 calc R . .
H33C H 0.2469 0.6924 0.2603 0.068 Uiso 1 1 calc R . .
C34 C -0.0213(11) 0.4904(9) 0.2434(4) 0.060(4) Uani 1 1 d . . .
H34A H -0.0216 0.4203 0.2274 0.073 Uiso 1 1 calc R . .
H34B H -0.0365 0.4698 0.2722 0.073 Uiso 1 1 calc R . .
C35 C -0.0147(9) 0.6932(9) 0.2182(4) 0.048(3) Uani 1 1 d . . .
H35 H -0.0174 0.7724 0.2085 0.057 Uiso 1 1 calc R . .
C36 C -0.1162(10) 0.5594(9) 0.2290(4) 0.053(3) Uani 1 1 d . . .
H36 H -0.1909 0.5221 0.2283 0.063 Uiso 1 1 calc R . .
C37 C -0.0768(10) 0.6138(10) 0.1890(4) 0.051(3) Uani 1 1 d . . .
H37A H -0.1367 0.6494 0.1727 0.061 Uiso 1 1 calc R . .
H37B H -0.0278 0.5662 0.1719 0.061 Uiso 1 1 calc R . .
C38 C -0.1101(11) 0.6681(10) 0.2513(4) 0.056(3) Uani 1 1 d . . .
C39 C -0.2208(9) 0.7335(11) 0.2435(4) 0.061(4) Uani 1 1 d . . .
H39A H -0.2328 0.7413 0.2140 0.092 Uiso 1 1 calc R . .
H39B H -0.2156 0.8078 0.2560 0.092 Uiso 1 1 calc R . .
H39C H -0.2835 0.6926 0.2556 0.092 Uiso 1 1 calc R . .
C40 C -0.0837(12) 0.6723(10) 0.2967(4) 0.059(3) Uani 1 1 d . . .
H40A H -0.1433 0.6348 0.3120 0.089 Uiso 1 1 calc R . .
H40B H -0.0783 0.7504 0.3055 0.089 Uiso 1 1 calc R . .
H40C H -0.0125 0.6344 0.3018 0.089 Uiso 1 1 calc R . .
C41 C 0.4344(12) 0.9161(8) 0.1918(4) 0.058(4) Uani 1 1 d . . .
H41 H 0.4435 0.9606 0.2174 0.070 Uiso 1 1 calc R . .
C42 C 0.5439(10) 0.9315(7) 0.1638(3) 0.045(3) Uani 1 1 d . . .
C43 C 0.6407(11) 0.9860(10) 0.1871(4) 0.069(4) Uani 1 1 d . . .
H43A H 0.6462 0.9529 0.2144 0.104 Uiso 1 1 calc R . .
H43B H 0.6271 1.0665 0.1895 0.104 Uiso 1 1 calc R . .
H43C H 0.7107 0.9734 0.1722 0.104 Uiso 1 1 calc R . .
C44 C 0.3182(11) 0.9439(10) 0.1722(4) 0.063(4) Uani 1 1 d . . .
H44A H 0.2721 0.8753 0.1712 0.075 Uiso 1 1 calc R . .
H44B H 0.2788 0.9994 0.1894 0.075 Uiso 1 1 calc R . .
C45 C 0.5131(10) 0.9835(8) 0.1236(4) 0.050(3) Uani 1 1 d . . .
H45 H 0.5769 1.0014 0.1050 0.060 Uiso 1 1 calc R . .
C46 C 0.4110(12) 0.9227(10) 0.1034(4) 0.064(4) Uani 1 1 d . . .
H46A H 0.4034 0.9377 0.0738 0.077 Uiso 1 1 calc R . .
H46B H 0.4087 0.8414 0.1090 0.077 Uiso 1 1 calc R . .
C47 C 0.4243(10) 1.0765(9) 0.1288(4) 0.055(3) Uani 1 1 d . . .
C48 C 0.4335(12) 1.1498(9) 0.1651(4) 0.064(4) Uani 1 1 d . . .
H48A H 0.3668 1.1971 0.1670 0.096 Uiso 1 1 calc R . .
H48B H 0.5000 1.1971 0.1625 0.096 Uiso 1 1 calc R . .
H48C H 0.4397 1.1037 0.1897 0.096 Uiso 1 1 calc R . .
C49 C 0.4173(14) 1.1425(12) 0.0893(4) 0.077(5) Uani 1 1 d . . .
H49A H 0.3610 1.2015 0.0921 0.116 Uiso 1 1 calc R . .
H49B H 0.3962 1.0925 0.0669 0.116 Uiso 1 1 calc R . .
H49C H 0.4901 1.1763 0.0834 0.116 Uiso 1 1 calc R . .
C50 C 0.3311(10) 0.9900(9) 0.1296(4) 0.052(3) Uani 1 1 d . . .
H50 H 0.2601 1.0130 0.1159 0.063 Uiso 1 1 calc R . .
O1 O 0.4345(7) 0.8045(5) 0.2013(2) 0.054(2) Uani 1 1 d . . .
O2 O 0.5864(7) 0.8278(5) 0.1550(3) 0.055(2) Uani 1 1 d . . .
O3 O 0.1719(6) 0.6543(5) 0.1905(2) 0.0420(18) Uani 1 1 d . . .
O4 O 0.1754(7) 0.4875(6) 0.2122(2) 0.056(2) Uani 1 1 d . . .
O5 O 0.7596(8) 0.4537(7) 0.0935(3) 0.077(3) Uani 1 1 d . . .
O6 O 0.6954(11) 0.3112(10) 0.1242(3) 0.103(4) Uani 1 1 d U . .
O7 O 0.4410(12) 0.6997(12) 0.0367(4) 0.117(4) Uani 1 1 d U . .
O8 O 0.5024(6) 0.5457(6) 0.0152(2) 0.0488(19) Uani 1 1 d . . .
Fe1 Fe 0.46006(14) 0.53297(11) 0.14277(5) 0.0432(5) Uani 1 1 d . . .
B1 B 0.5190(12) 0.7595(10) 0.1777(4) 0.048(4) Uani 1 1 d . . .
B2 B 0.2103(12) 0.5568(11) 0.1829(4) 0.048(3) Uani 1 1 d . . .
B3 B 0.6969(12) 0.4185(11) 0.1237(4) 0.045(3) Uiso 1 1 d . . .
B4 B 0.4500(17) 0.5957(10) 0.0451(5) 0.064(5) Uani 1 1 d . . .

loop_
_atom_site_aniso_label
_atom_site_aniso_U_11
_atom_site_aniso_U_22
_atom_site_aniso_U_33
_atom_site_aniso_U_23
_atom_site_aniso_U_13
_atom_site_aniso_U_12
C1 0.045(7) 0.037(6) 0.072(8) -0.028(6) -0.015(7) -0.007(5)
C2 0.070(8) 0.020(5) 0.065(9) 0.001(5) -0.029(7) 0.002(5)
C3 0.090(10) 0.025(5) 0.060(8) 0.000(6) -0.034(8) 0.012(7)
C4 0.068(9) 0.037(6) 0.049(7) 0.004(5) -0.034(6) -0.005(6)
C5 0.063(8) 0.029(5) 0.067(8) 0.003(5) -0.046(8) -0.017(6)
C6 0.051(7) 0.027(5) 0.049(7) 0.005(5) -0.014(6) 0.004(5)
C7 0.064(8) 0.034(5) 0.053(7) -0.013(7) -0.008(6) -0.006(6)
C8 0.066(8) 0.026(5) 0.062(8) -0.001(5) -0.018(7) -0.013(5)
C9 0.066(8) 0.036(6) 0.045(7) -0.005(5) -0.022(6) -0.003(6)
C10 0.076(8) 0.026(5) 0.044(6) 0.010(5) -0.029(6) -0.009(6)
C11 0.099(6) 0.084(6) 0.091(6) 0.006(4) 0.003(4) 0.003(4)
C12 0.053(8) 0.028(6) 0.079(9) 0.007(6) -0.021(7) -0.001(5)
C13 0.118(7) 0.124(7) 0.121(7) 0.003(4) -0.001(4) 0.005(4)
C14 0.136(9) 0.136(9) 0.137(8) -0.002(4) 0.000(4) 0.003(4)
C15 0.138(7) 0.138(7) 0.138(7) -0.0005(11) 0.0002(11) 0.0003(11)
C16 0.090(6) 0.084(5) 0.086(5) -0.002(4) -0.008(4) 0.004(4)
C17 0.171(10) 0.171(10) 0.172(10) -0.0002(11) -0.0003(11) 0.0001(11)
C18 0.131(7) 0.131(7) 0.131(7) -0.0004(11) -0.0003(11) 0.0005(11)
C19 0.131(15) 0.057(8) 0.086(10) -0.024(8) -0.028(11) 0.033(10)
C21 0.039(7) 0.038(6) 0.050(7) 0.007(5) -0.001(6) -0.009(5)
C22 0.099(5) 0.098(5) 0.098(5) 0.0002(11) 0.0005(11) -0.0001(11)
C23 0.121(8) 0.126(8) 0.122(8) 0.005(4) 0.002(4) -0.002(4)
C24 0.100(12) 0.060(8) 0.071(9) 0.007(7) 0.009(9) -0.029(8)
C27 0.143(8) 0.144(8) 0.144(8) 0.0002(11) -0.0001(11) -0.0004(11)
C28 0.074(10) 0.093(10) 0.063(8) 0.024(8) 0.007(8) -0.021(10)
C29 0.110(12) 0.049(7) 0.060(8) 0.016(6) 0.017(9) -0.012(8)
C31 0.064(8) 0.041(6) 0.050(7) 0.005(6) -0.009(6) 0.000(6)
C32 0.066(9) 0.038(6) 0.040(7) 0.002(5) -0.017(6) -0.009(6)
C33 0.040(7) 0.034(6) 0.062(7) -0.004(5) -0.025(6) 0.014(5)
C34 0.084(10) 0.037(6) 0.061(8) 0.011(5) -0.026(7) -0.018(6)
C35 0.048(8) 0.032(5) 0.063(8) -0.004(5) -0.021(6) -0.007(5)
C36 0.046(7) 0.042(7) 0.070(8) -0.003(6) -0.019(6) -0.014(6)
C37 0.042(7) 0.052(7) 0.058(7) 0.001(6) -0.022(6) -0.007(6)
C38 0.061(9) 0.044(7) 0.063(8) 0.000(6) -0.019(7) 0.000(6)
C39 0.026(6) 0.060(8) 0.099(10) 0.009(7) -0.014(7) -0.001(6)
C40 0.077(10) 0.049(7) 0.052(8) 0.004(6) 0.008(7) 0.000(7)
C41 0.083(10) 0.017(5) 0.075(8) -0.006(5) -0.020(8) 0.000(6)
C42 0.051(7) 0.019(5) 0.065(7) -0.009(5) -0.018(7) 0.002(5)
C43 0.072(9) 0.040(7) 0.096(10) -0.006(7) -0.028(8) -0.004(7)
C44 0.077(9) 0.034(6) 0.078(9) 0.008(6) -0.018(7) 0.006(6)
C45 0.057(8) 0.033(6) 0.060(7) -0.001(5) -0.021(6) -0.017(6)
C46 0.089(11) 0.039(6) 0.064(8) -0.002(6) -0.036(8) -0.010(7)
C47 0.062(8) 0.035(6) 0.069(8) -0.001(5) -0.032(7) 0.002(6)
C48 0.071(10) 0.031(6) 0.089(9) 0.007(6) 0.003(8) 0.002(6)
C49 0.093(12) 0.056(8) 0.084(10) 0.024(7) -0.028(9) -0.027(8)
C50 0.048(7) 0.038(6) 0.070(8) 0.000(5) -0.019(6) 0.010(5)
O1 0.070(6) 0.014(3) 0.077(5) 0.004(3) -0.023(5) 0.002(4)
O2 0.061(5) 0.022(3) 0.082(6) -0.004(4) -0.021(4) -0.002(4)
O3 0.057(5) 0.023(4) 0.045(5) 0.002(3) -0.006(4) 0.001(3)
O4 0.074(6) 0.032(4) 0.062(5) 0.014(4) -0.006(5) 0.001(4)
O5 0.070(6) 0.029(4) 0.131(8) -0.001(5) 0.016(6) 0.019(5)
O6 0.120(5) 0.083(4) 0.105(5) 0.002(3) 0.012(4) 0.001(4)
O7 0.118(4) 0.116(4) 0.116(4) 0.0000(10) 0.0012(10) 0.0000(10)
O8 0.046(5) 0.035(4) 0.065(5) 0.004(4) -0.005(4) 0.004(4)
Fe1 0.0601(11) 0.0193(7) 0.0501(9) 0.0016(7) -0.0209(9) -0.0023(7)
B1 0.044(9) 0.032(7) 0.067(9) -0.004(7) -0.037(8) -0.006(7)
B2 0.058(9) 0.038(8) 0.047(8) 0.009(6) -0.016(7) -0.004(7)
B4 0.109(13) 0.017(6) 0.066(10) 0.017(6) -0.024(10) 0.008(8)

loop_
_atom_type_symbol
_atom_type_description
_atom_type_scat_dispersion_real
_atom_type_scat_dispersion_imag
_atom_type_scat_source
C C 0.0033 0.0016 'International Tables Vol C Tables 4.2.6.8 and 6.1.1.4'
H H 0.0000 0.0000 'International Tables Vol C Tables 4.2.6.8 and 6.1.1.4'
O O 0.0106 0.0060 'International Tables Vol C Tables 4.2.6.8 and 6.1.1.4'
Fe Fe 0.3463 0.8444 'International Tables Vol C Tables 4.2.6.8 and 6.1.1.4'
B B 0.0013 0.0007 'International Tables Vol C Tables 4.2.6.8 and 6.1.1.4'

loop_
_geom_angle_atom_site_label_1
_geom_angle_atom_site_label_2
_geom_angle_atom_site_label_3
_geom_angle
_geom_angle_site_symmetry_1
_geom_angle_site_symmetry_3
_geom_angle_publ_flag
C2 C1 C5 107.4(13) . . ?
C2 C1 Fe1 72.8(8) . . ?
C5 C1 Fe1 66.5(6) . . ?
C1 C2 C3 104.9(11) . . ?
C1 C2 B3 118.1(13) . . ?
C3 C2 B3 136.8(10) . . ?
C1 C2 Fe1 70.2(7) . . ?
C3 C2 Fe1 66.8(7) . . ?
B3 C2 Fe1 123.9(8) . . ?
C4 C3 C2 114.2(11) . . ?
C4 C3 Fe1 72.0(7) . . ?
C2 C3 Fe1 72.5(6) . . ?
C3 C4 C5 99.8(12) . . ?
C3 C4 Fe1 69.4(7) . . ?
C5 C4 Fe1 66.7(6) . . ?
C1 C5 C4 113.7(10) . . ?
C1 C5 B1 124.8(12) . . ?
C4 C5 B1 121.5(13) . . ?
C1 C5 Fe1 73.7(6) . . ?
C4 C5 Fe1 72.6(6) . . ?
B1 C5 Fe1 121.3(8) . . ?
C7 C6 C10 114.9(9) . . ?
C7 C6 Fe1 73.6(6) . . ?
C10 C6 Fe1 70.7(6) . . ?
C8 C7 C6 100.1(10) . . ?
C8 C7 B2 129.3(11) . . ?
C6 C7 B2 130.3(10) . . ?
C8 C7 Fe1 65.6(6) . . ?
C6 C7 Fe1 67.5(6) . . ?
B2 C7 Fe1 123.2(8) . . ?
C7 C8 C9 112.8(10) . . ?
C7 C8 Fe1 75.9(6) . . ?
C9 C8 Fe1 69.2(6) . . ?
C10 C9 C8 107.7(11) . . ?
C10 C9 Fe1 73.7(6) . . ?
C8 C9 Fe1 69.2(6) . . ?
C9 C10 C6 104.6(10) . . ?
C9 C10 B4 123.3(12) . . ?
C6 C10 B4 132.0(10) . . ?
C9 C10 Fe1 68.2(6) . . ?
C6 C10 Fe1 69.6(6) . . ?
B4 C10 Fe1 127.6(10) . . ?
C14 C11 O6 107.0(17) . . ?
C14 C11 C12 117.6(18) . . ?
O6 C11 C12 112.4(14) . . ?
O5 C12 C11 93.2(11) . . ?
O5 C12 C13 106.5(12) . . ?
C11 C12 C13 110.4(13) . . ?
O5 C12 C15 111.3(12) . . ?
C11 C12 C15 114.3(14) . . ?
C13 C12 C15 118.1(15) . . ?
C11 C14 C16 116(2) . . ?
C18 C15 C12 107.8(19) . . ?
C18 C15 C17 83.5(19) . . ?
C12 C15 C17 102.0(19) . . ?
C17 C16 C14 111(2) . . ?
C17 C16 C18 88.4(18) . . ?
C14 C16 C18 111.8(16) . . ?
C16 C17 C15 92(2) . . ?
C19 C18 C15 123(2) . . ?
C19 C18 C20 103(2) . . ?
C15 C18 C20 111(2) . . ?
C19 C18 C16 120.0(18) . . ?
C15 C18 C16 82.3(16) . . ?
C20 C18 C16 118(2) . . ?
C22 C21 O8 100.2(11) . . ?
C22 C21 C24 113.2(13) . . ?
O8 C21 C24 110.4(9) . . ?
C22 C21 C23 113.1(14) . . ?
O8 C21 C23 108.4(11) . . ?
C24 C21 C23 110.9(13) . . ?
C25 C22 C21 120.0(17) . . ?
C25 C22 O7 109.2(17) . . ?
C21 C22 O7 106.2(13) . . ?
C21 C24 C27 111.0(15) . . ?
C21 C24 C28 117.9(11) . . ?
C27 C24 C28 87.3(15) . . ?
C22 C25 C26 117(2) . . ?
C25 C26 C27 114(2) . . ?
C25 C26 C28 103.1(18) . . ?
C27 C26 C28 76.8(14) . . ?
C24 C27 C26 87.9(17) . . ?
C29 C28 C30 105.4(15) . . ?
C29 C28 C24 120.5(14) . . ?
C30 C28 C24 113.6(15) . . ?
C29 C28 C26 114.5(13) . . ?
C30 C28 C26 120.5(16) . . ?
C24 C28 C26 82.0(11) . . ?
O4 C31 C32 103.4(9) . . ?
O4 C31 C34 114.1(9) . . ?
C32 C31 C34 111.8(10) . . ?
C31 C32 O3 103.1(9) . . ?
C31 C32 C33 108.9(9) . . ?
O3 C32 C33 104.9(9) . . ?
C31 C32 C35 109.7(10) . . ?
O3 C32 C35 109.3(9) . . ?
C33 C32 C35 119.6(10) . . ?
C36 C34 C31 119.2(9) . . ?
C32 C35 C37 114.3(9) . . ?
C32 C35 C38 117.5(9) . . ?
C37 C35 C38 87.8(8) . . ?
C34 C36 C38 107.0(9) . . ?
C34 C36 C37 105.8(11) . . ?
C38 C36 C37 91.9(9) . . ?
C36 C37 C35 83.0(8) . . ?
C36 C38 C40 121.1(10) . . ?
C36 C38 C39 108.4(10) . . ?
C40 C38 C39 108.7(11) . . ?
C36 C38 C35 82.4(9) . . ?
C40 C38 C35 120.4(10) . . ?
C39 C38 C35 113.6(10) . . ?
O1 C41 C44 107.6(10) . . ?
O1 C41 C42 103.9(9) . . ?
C44 C41 C42 117.6(10) . . ?
O2 C42 C45 106.5(9) . . ?
O2 C42 C43 102.0(9) . . ?
C45 C42 C43 116.4(10) . . ?
O2 C42 C41 108.5(8) . . ?
C45 C42 C41 110.4(9) . . ?
C43 C42 C41 112.3(10) . . ?
C50 C44 C41 111.5(11) . . ?
C42 C45 C47 111.8(10) . . ?
C42 C45 C46 111.6(10) . . ?
C47 C45 C46 81.0(8) . . ?
C50 C46 C45 90.4(9) . . ?
C48 C47 C49 112.3(10) . . ?
C48 C47 C50 116.2(11) . . ?
C49 C47 C50 109.2(10) . . ?
C48 C47 C45 117.5(10) . . ?
C49 C47 C45 108.6(11) . . ?
C50 C47 C45 91.0(8) . . ?
C44 C50 C46 113.2(10) . . ?
C44 C50 C47 109.9(10) . . ?
C46 C50 C47 83.6(9) . . ?
C41 O1 B1 104.7(10) . . ?
B1 O2 C42 102.0(10) . . ?
B2 O3 C32 112.2(9) . . ?
B2 O4 C31 112.8(9) . . ?
B3 O5 C12 118.9(9) . . ?
B3 O6 C11 105.5(13) . . ?
B4 O7 C22 107.8(14) . . ?
B4 O8 C21 116.8(9) . . ?
C5 Fe1 C9 162.4(5) . . ?
C5 Fe1 C8 155.2(5) . . ?
C9 Fe1 C8 41.6(5) . . ?
C5 Fe1 C3 63.6(5) . . ?
C9 Fe1 C3 124.2(5) . . ?
C8 Fe1 C3 110.2(5) . . ?
C5 Fe1 C6 114.1(4) . . ?
C9 Fe1 C6 64.4(5) . . ?
C8 Fe1 C6 62.9(4) . . ?
C3 Fe1 C6 160.2(5) . . ?
C5 Fe1 C4 40.7(5) . . ?
C9 Fe1 C4 155.4(4) . . ?
C8 Fe1 C4 118.7(5) . . ?
C3 Fe1 C4 38.7(4) . . ?
C6 Fe1 C4 125.9(5) . . ?
C5 Fe1 C10 129.0(4) . . ?
C9 Fe1 C10 38.1(4) . . ?
C8 Fe1 C10 66.2(5) . . ?
C3 Fe1 C10 157.7(5) . . ?
C6 Fe1 C10 39.7(5) . . ?
C4 Fe1 C10 163.3(4) . . ?
C5 Fe1 C1 39.8(5) . . ?
C9 Fe1 C1 125.6(5) . . ?
C8 Fe1 C1 162.5(4) . . ?
C3 Fe1 C1 64.7(6) . . ?
C6 Fe1 C1 127.5(5) . . ?
C4 Fe1 C1 68.8(5) . . ?
C10 Fe1 C1 111.6(5) . . ?
C5 Fe1 C2 64.6(5) . . ?
C9 Fe1 C2 109.8(5) . . ?
C8 Fe1 C2 128.0(4) . . ?
C3 Fe1 C2 40.8(5) . . ?
C6 Fe1 C2 158.4(5) . . ?
C4 Fe1 C2 68.6(5) . . ?
C10 Fe1 C2 122.5(5) . . ?
C1 Fe1 C2 37.0(4) . . ?
C5 Fe1 C7 122.6(5) . . ?
C9 Fe1 C7 68.3(5) . . ?
C8 Fe1 C7 38.5(4) . . ?
C3 Fe1 C7 123.9(5) . . ?
C6 Fe1 C7 38.8(4) . . ?
C4 Fe1 C7 105.1(5) . . ?
C10 Fe1 C7 68.2(5) . . ?
C1 Fe1 C7 158.7(4) . . ?
C2 Fe1 C7 161.5(4) . . ?
O2 B1 O1 120.2(10) . . ?
O2 B1 C5 112.8(13) . . ?
O1 B1 C5 126.9(13) . . ?
O3 B2 O4 108.4(12) . . ?
O3 B2 C7 122.5(11) . . ?
O4 B2 C7 129.1(11) . . ?
O6 B3 O5 109.8(12) . . ?
O6 B3 C2 122.5(13) . . ?
O5 B3 C2 127.6(11) . . ?
O7 B4 O8 108.9(14) . . ?
O7 B4 C10 118.6(15) . . ?
O8 B4 C10 132.2(10) . . ?

loop_
_geom_bond_atom_site_label_1
_geom_bond_atom_site_label_2
_geom_bond_distance
_geom_bond_site_symmetry_2
_geom_bond_publ_flag
C1 C2 1.344(15) . ?
C1 C5 1.400(18) . ?
C1 Fe1 2.100(11) . ?
C2 C3 1.459(18) . ?
C2 B3 1.490(19) . ?
C2 Fe1 2.131(12) . ?
C3 C4 1.370(16) . ?
C3 Fe1 2.053(11) . ?
C4 C5 1.426(16) . ?
C4 Fe1 2.086(11) . ?
C5 B1 1.449(17) . ?
C5 Fe1 2.007(10) . ?
C6 C7 1.413(16) . ?
C6 C10 1.421(17) . ?
C6 Fe1 2.083(11) . ?
C7 C8 1.387(16) . ?
C7 B2 1.549(19) . ?
C7 Fe1 2.163(12) . ?
C8 C9 1.443(17) . ?
C8 Fe1 2.031(11) . ?
C9 C10 1.350(16) . ?
C9 Fe1 2.031(11) . ?
C10 B4 1.56(2) . ?
C10 Fe1 2.099(10) . ?
C11 C14 1.34(3) . ?
C11 O6 1.44(2) . ?
C11 C12 1.49(2) . ?
C12 O5 1.428(15) . ?
C12 C13 1.51(2) . ?
C12 C15 1.60(3) . ?
C14 C16 1.47(3) . ?
C15 C18 1.54(3) . ?
C15 C17 1.65(3) . ?
C16 C17 1.31(3) . ?
C16 C18 1.70(3) . ?
C18 C19 1.42(3) . ?
C18 C20 1.61(4) . ?
C21 C22 1.42(2) . ?
C21 O8 1.426(12) . ?
C21 C24 1.428(17) . ?
C21 C23 1.56(2) . ?
C22 C25 1.36(3) . ?
C22 O7 1.54(2) . ?
C24 C27 1.57(3) . ?
C24 C28 1.578(19) . ?
C25 C26 1.45(3) . ?
C26 C27 1.66(3) . ?
C26 C28 1.83(3) . ?
C28 C29 1.41(2) . ?
C28 C30 1.57(3) . ?
C31 O4 1.438(14) . ?
C31 C32 1.446(16) . ?
C31 C34 1.620(17) . ?
C32 O3 1.488(14) . ?
C32 C33 1.500(15) . ?
C32 C35 1.524(16) . ?
C34 C36 1.481(17) . ?
C35 C37 1.540(15) . ?
C35 C38 1.603(18) . ?
C36 C38 1.493(16) . ?
C36 C37 1.538(17) . ?
C38 C40 1.519(17) . ?
C38 C39 1.559(17) . ?
C41 O1 1.371(12) . ?
C41 C44 1.569(18) . ?
C41 C42 1.611(19) . ?
C42 O2 1.371(12) . ?
C42 C45 1.501(15) . ?
C42 C43 1.533(16) . ?
C44 C50 1.507(17) . ?
C45 C47 1.547(16) . ?
C45 C46 1.569(16) . ?
C46 C50 1.515(18) . ?
C47 C48 1.482(17) . ?
C47 C49 1.518(17) . ?
C47 C50 1.522(17) . ?
O1 B1 1.382(17) . ?
O2 B1 1.369(16) . ?
O3 B2 1.278(15) . ?
O4 B2 1.335(15) . ?
O5 B3 1.311(16) . ?
O6 B3 1.284(17) . ?
O7 B4 1.278(17) . ?
O8 B4 1.307(18) . ?

loop_
_geom_torsion_atom_site_label_1
_geom_torsion_atom_site_label_2
_geom_torsion_atom_site_label_3
_geom_torsion_atom_site_label_4
_geom_torsion
_geom_torsion_site_symmetry_1
_geom_torsion_site_symmetry_2
_geom_torsion_site_symmetry_3
_geom_torsion_site_symmetry_4
_geom_torsion_publ_flag
C5 C1 C2 C3 -0.3(13) . . . . ?
Fe1 C1 C2 C3 -58.0(8) . . . . ?
C5 C1 C2 B3 176.3(10) . . . . ?
Fe1 C1 C2 B3 118.6(11) . . . . ?
C5 C1 C2 Fe1 57.7(8) . . . . ?
C1 C2 C3 C4 0.1(14) . . . . ?
B3 C2 C3 C4 -175.6(13) . . . . ?
Fe1 C2 C3 C4 -60.2(9) . . . . ?
C1 C2 C3 Fe1 60.3(8) . . . . ?
B3 C2 C3 Fe1 -115.4(15) . . . . ?
C2 C3 C4 C5 0.1(12) . . . . ?
Fe1 C3 C4 C5 -60.3(7) . . . . ?
C2 C3 C4 Fe1 60.5(9) . . . . ?
C2 C1 C5 C4 0.4(14) . . . . ?
Fe1 C1 C5 C4 62.1(8) . . . . ?
C2 C1 C5 B1 -178.8(11) . . . . ?
Fe1 C1 C5 B1 -117.1(11) . . . . ?
C2 C1 C5 Fe1 -61.6(8) . . . . ?
C3 C4 C5 C1 -0.3(13) . . . . ?
Fe1 C4 C5 C1 -62.7(8) . . . . ?
C3 C4 C5 B1 178.9(11) . . . . ?
Fe1 C4 C5 B1 116.5(11) . . . . ?
C3 C4 C5 Fe1 62.4(7) . . . . ?
C10 C6 C7 C8 0.8(13) . . . . ?
Fe1 C6 C7 C8 -58.2(7) . . . . ?
C10 C6 C7 B2 174.2(11) . . . . ?
Fe1 C6 C7 B2 115.2(12) . . . . ?
C10 C6 C7 Fe1 59.0(8) . . . . ?
C6 C7 C8 C9 -0.3(13) . . . . ?
B2 C7 C8 C9 -173.8(11) . . . . ?
Fe1 C7 C8 C9 -59.8(8) . . . . ?
C6 C7 C8 Fe1 59.6(7) . . . . ?
B2 C7 C8 Fe1 -113.9(12) . . . . ?
C7 C8 C9 C10 -0.3(14) . . . . ?
Fe1 C8 C9 C10 -64.1(8) . . . . ?
C7 C8 C9 Fe1 63.8(8) . . . . ?
C8 C9 C10 C6 0.8(12) . . . . ?
Fe1 C9 C10 C6 -60.5(8) . . . . ?
C8 C9 C10 B4 -177.2(11) . . . . ?
Fe1 C9 C10 B4 121.5(12) . . . . ?
C8 C9 C10 Fe1 61.2(8) . . . . ?
C7 C6 C10 C9 -1.0(13) . . . . ?
Fe1 C6 C10 C9 59.6(8) . . . . ?
C7 C6 C10 B4 176.7(13) . . . . ?
Fe1 C6 C10 B4 -122.7(14) . . . . ?
C7 C6 C10 Fe1 -60.6(8) . . . . ?
C14 C11 C12 O5 -128.3(18) . . . . ?
O6 C11 C12 O5 -3.3(15) . . . . ?
C14 C11 C12 C13 123(2) . . . . ?
O6 C11 C12 C13 -112.3(16) . . . . ?
C14 C11 C12 C15 -13(2) . . . . ?
O6 C11 C12 C15 111.7(16) . . . . ?
O6 C11 C14 C16 -113(2) . . . . ?
C12 C11 C14 C16 14(3) . . . . ?
O5 C12 C15 C18 160.1(14) . . . . ?
C11 C12 C15 C18 56(2) . . . . ?
C13 C12 C15 C18 -76(2) . . . . ?
O5 C12 C15 C17 73.1(19) . . . . ?
C11 C12 C15 C17 -31(2) . . . . ?
C13 C12 C15 C17 -163.2(16) . . . . ?
C11 C14 C16 C17 43(3) . . . . ?
C11 C14 C16 C18 -54(3) . . . . ?
C14 C16 C17 C15 -85(2) . . . . ?
C18 C16 C17 C15 27.5(18) . . . . ?
C18 C15 C17 C16 -31(2) . . . . ?
C12 C15 C17 C16 76(2) . . . . ?
C12 C15 C18 C19 44(3) . . . . ?
C17 C15 C18 C19 145(2) . . . . ?
C12 C15 C18 C20 166(2) . . . . ?
C17 C15 C18 C20 -93(2) . . . . ?
C12 C15 C18 C16 -76.9(17) . . . . ?
C17 C15 C18 C16 23.6(16) . . . . ?
C17 C16 C18 C19 -154(2) . . . . ?
C14 C16 C18 C19 -42(3) . . . . ?
C17 C16 C18 C15 -30(2) . . . . ?
C14 C16 C18 C15 82(2) . . . . ?
C17 C16 C18 C20 79(3) . . . . ?
C14 C16 C18 C20 -168(2) . . . . ?
O8 C21 C22 C25 -128.0(19) . . . . ?
C24 C21 C22 C25 -10(2) . . . . ?
C23 C21 C22 C25 117(2) . . . . ?
O8 C21 C22 O7 -3.8(15) . . . . ?
C24 C21 C22 O7 113.8(13) . . . . ?
C23 C21 C22 O7 -119.0(15) . . . . ?
C22 C21 C24 C27 -48.6(18) . . . . ?
O8 C21 C24 C27 62.9(16) . . . . ?
C23 C21 C24 C27 -177.0(15) . . . . ?
C22 C21 C24 C28 49.9(19) . . . . ?
O8 C21 C24 C28 161.3(12) . . . . ?
C23 C21 C24 C28 -78.5(18) . . . . ?
C21 C22 C25 C26 23(3) . . . . ?
O7 C22 C25 C26 -100(2) . . . . ?
C22 C25 C26 C27 20(3) . . . . ?
C22 C25 C26 C28 -61(2) . . . . ?
C21 C24 C27 C26 77.9(16) . . . . ?
C28 C24 C27 C26 -41.0(14) . . . . ?
C25 C26 C27 C24 -63(2) . . . . ?
C28 C26 C27 C24 35.4(12) . . . . ?
C21 C24 C28 C29 38(2) . . . . ?
C27 C24 C28 C29 150.6(17) . . . . ?
C21 C24 C28 C30 164.6(17) . . . . ?
C27 C24 C28 C30 -83.0(19) . . . . ?
C21 C24 C28 C26 -75.5(16) . . . . ?
C27 C24 C28 C26 36.9(14) . . . . ?
C25 C26 C28 C29 -44(2) . . . . ?
C27 C26 C28 C29 -155.6(15) . . . . ?
C25 C26 C28 C30 -171(2) . . . . ?
C27 C26 C28 C30 77(2) . . . . ?
C25 C26 C28 C24 76.2(17) . . . . ?
C27 C26 C28 C24 -35.6(13) . . . . ?
O4 C31 C32 O3 3.6(11) . . . . ?
C34 C31 C32 O3 -119.7(10) . . . . ?
O4 C31 C32 C33 -107.5(10) . . . . ?
C34 C31 C32 C33 129.3(11) . . . . ?
O4 C31 C32 C35 119.9(10) . . . . ?
C34 C31 C32 C35 -3.3(14) . . . . ?
O4 C31 C34 C36 -111.6(11) . . . . ?
C32 C31 C34 C36 5.3(16) . . . . ?
C31 C32 C35 C37 -50.4(14) . . . . ?
O3 C32 C35 C37 61.9(11) . . . . ?
C33 C32 C35 C37 -177.3(10) . . . . ?
C31 C32 C35 C38 50.3(13) . . . . ?
O3 C32 C35 C38 162.6(8) . . . . ?
C33 C32 C35 C38 -76.5(13) . . . . ?
C31 C34 C36 C38 -53.6(14) . . . . ?
C31 C34 C36 C37 43.5(13) . . . . ?
C34 C36 C37 C35 -78.5(9) . . . . ?
C38 C36 C37 C35 29.8(9) . . . . ?
C32 C35 C37 C36 91.7(11) . . . . ?
C38 C35 C37 C36 -27.6(8) . . . . ?
C34 C36 C38 C40 -42.5(16) . . . . ?
C37 C36 C38 C40 -149.7(12) . . . . ?
C34 C36 C38 C39 -169.0(10) . . . . ?
C37 C36 C38 C39 83.8(11) . . . . ?
C34 C36 C38 C35 78.6(10) . . . . ?
C37 C36 C38 C35 -28.6(8) . . . . ?
C32 C35 C38 C36 -87.8(10) . . . . ?
C37 C35 C38 C36 28.6(8) . . . . ?
C32 C35 C38 C40 33.9(14) . . . . ?
C37 C35 C38 C40 150.3(11) . . . . ?
C32 C35 C38 C39 165.4(10) . . . . ?
C37 C35 C38 C39 -78.3(11) . . . . ?
O1 C41 C42 O2 8.6(12) . . . . ?
C44 C41 C42 O2 -110.1(10) . . . . ?
O1 C41 C42 C45 124.9(9) . . . . ?
C44 C41 C42 C45 6.2(12) . . . . ?
O1 C41 C42 C43 -103.4(10) . . . . ?
C44 C41 C42 C43 137.9(10) . . . . ?
O1 C41 C44 C50 -120.9(11) . . . . ?
C42 C41 C44 C50 -4.2(13) . . . . ?
O2 C42 C45 C47 157.5(9) . . . . ?
C43 C42 C45 C47 -89.6(12) . . . . ?
C41 C42 C45 C47 39.9(11) . . . . ?
O2 C42 C45 C46 68.8(12) . . . . ?
C43 C42 C45 C46 -178.3(10) . . . . ?
C41 C42 C45 C46 -48.8(11) . . . . ?
C42 C45 C46 C50 82.4(10) . . . . ?
C47 C45 C46 C50 -27.6(9) . . . . ?
C42 C45 C47 C48 38.2(14) . . . . ?
C46 C45 C47 C48 147.9(12) . . . . ?
C42 C45 C47 C49 167.1(10) . . . . ?
C46 C45 C47 C49 -83.2(10) . . . . ?
C42 C45 C47 C50 -82.3(10) . . . . ?
C46 C45 C47 C50 27.5(9) . . . . ?
C41 C44 C50 C46 46.9(13) . . . . ?
C41 C44 C50 C47 -44.6(12) . . . . ?
C45 C46 C50 C44 -81.1(11) . . . . ?
C45 C46 C50 C47 27.9(8) . . . . ?
C48 C47 C50 C44 -37.5(13) . . . . ?
C49 C47 C50 C44 -165.8(11) . . . . ?
C45 C47 C50 C44 84.1(10) . . . . ?
C48 C47 C50 C46 -149.9(10) . . . . ?
C49 C47 C50 C46 81.8(12) . . . . ?
C45 C47 C50 C46 -28.3(9) . . . . ?
C44 C41 O1 B1 117.4(11) . . . . ?
C42 C41 O1 B1 -7.9(11) . . . . ?
C45 C42 O2 B1 -123.7(10) . . . . ?
C43 C42 O2 B1 113.8(10) . . . . ?
C41 C42 O2 B1 -4.9(11) . . . . ?
C31 C32 O3 B2 -2.7(12) . . . . ?
C33 C32 O3 B2 111.3(10) . . . . ?
C35 C32 O3 B2 -119.3(10) . . . . ?
C32 C31 O4 B2 -3.8(13) . . . . ?
C34 C31 O4 B2 117.9(10) . . . . ?
C11 C12 O5 B3 3.7(14) . . . . ?
C13 C12 O5 B3 116.1(14) . . . . ?
C15 C12 O5 B3 -113.9(15) . . . . ?
C14 C11 O6 B3 132.9(17) . . . . ?
C12 C11 O6 B3 2.3(18) . . . . ?
C25 C22 O7 B4 133.1(19) . . . . ?
C21 C22 O7 B4 2.4(19) . . . . ?
C22 C21 O8 B4 4.6(15) . . . . ?
C24 C21 O8 B4 -115.1(14) . . . . ?
C23 C21 O8 B4 123.3(14) . . . . ?
C1 C5 Fe1 C9 -39(2) . . . . ?
C4 C5 Fe1 C9 -161.2(15) . . . . ?
B1 C5 Fe1 C9 82(2) . . . . ?
C1 C5 Fe1 C8 162.6(10) . . . . ?
C4 C5 Fe1 C8 40.6(14) . . . . ?
B1 C5 Fe1 C8 -76.2(16) . . . . ?
C1 C5 Fe1 C3 81.5(8) . . . . ?
C4 C5 Fe1 C3 -40.6(7) . . . . ?
B1 C5 Fe1 C3 -157.3(14) . . . . ?
C1 C5 Fe1 C6 -120.3(8) . . . . ?
C4 C5 Fe1 C6 117.7(7) . . . . ?
B1 C5 Fe1 C6 1.0(14) . . . . ?
C1 C5 Fe1 C4 122.0(10) . . . . ?
B1 C5 Fe1 C4 -116.8(16) . . . . ?
C1 C5 Fe1 C10 -76.5(9) . . . . ?
C4 C5 Fe1 C10 161.5(7) . . . . ?
B1 C5 Fe1 C10 44.7(15) . . . . ?
C4 C5 Fe1 C1 -122.0(10) . . . . ?
B1 C5 Fe1 C1 121.2(15) . . . . ?
C1 C5 Fe1 C2 35.9(8) . . . . ?
C4 C5 Fe1 C2 -86.1(8) . . . . ?
B1 C5 Fe1 C2 157.1(14) . . . . ?
C1 C5 Fe1 C7 -163.6(7) . . . . ?
C4 C5 Fe1 C7 74.3(8) . . . . ?
B1 C5 Fe1 C7 -42.4(14) . . . . ?
C10 C9 Fe1 C5 -50(2) . . . . ?
C8 C9 Fe1 C5 -166.5(15) . . . . ?
C10 C9 Fe1 C8 116.7(11) . . . . ?
C10 C9 Fe1 C3 -161.1(9) . . . . ?
C8 C9 Fe1 C3 82.2(8) . . . . ?
C10 C9 Fe1 C6 39.5(8) . . . . ?
C8 C9 Fe1 C6 -77.2(7) . . . . ?
C10 C9 Fe1 C4 160.6(11) . . . . ?
C8 C9 Fe1 C4 43.9(15) . . . . ?
C8 C9 Fe1 C10 -116.7(11) . . . . ?
C10 C9 Fe1 C1 -79.6(9) . . . . ?
C8 C9 Fe1 C1 163.7(7) . . . . ?
C10 C9 Fe1 C2 -117.8(8) . . . . ?
C8 C9 Fe1 C2 125.5(7) . . . . ?
C10 C9 Fe1 C7 81.9(9) . . . . ?
C8 C9 Fe1 C7 -34.8(6) . . . . ?
C7 C8 Fe1 C5 48.8(14) . . . . ?
C9 C8 Fe1 C5 170.3(10) . . . . ?
C7 C8 Fe1 C9 -121.5(10) . . . . ?
C7 C8 Fe1 C3 119.4(8) . . . . ?
C9 C8 Fe1 C3 -119.1(7) . . . . ?
C7 C8 Fe1 C6 -40.3(7) . . . . ?
C9 C8 Fe1 C6 81.1(7) . . . . ?
C7 C8 Fe1 C4 77.8(8) . . . . ?
C9 C8 Fe1 C4 -160.8(6) . . . . ?
C7 C8 Fe1 C10 -84.4(8) . . . . ?
C9 C8 Fe1 C10 37.1(7) . . . . ?
C7 C8 Fe1 C1 -170.7(16) . . . . ?
C9 C8 Fe1 C1 -49(2) . . . . ?
C7 C8 Fe1 C2 162.0(7) . . . . ?
C9 C8 Fe1 C2 -76.6(8) . . . . ?
C9 C8 Fe1 C7 121.5(10) . . . . ?
C4 C3 Fe1 C5 42.8(8) . . . . ?
C2 C3 Fe1 C5 -80.9(8) . . . . ?
C4 C3 Fe1 C9 -155.5(8) . . . . ?
C2 C3 Fe1 C9 80.8(8) . . . . ?
C4 C3 Fe1 C8 -111.0(8) . . . . ?
C2 C3 Fe1 C8 125.3(7) . . . . ?
C4 C3 Fe1 C6 -45.3(17) . . . . ?
C2 C3 Fe1 C6 -169.0(11) . . . . ?
C2 C3 Fe1 C4 -123.7(10) . . . . ?
C4 C3 Fe1 C10 172.6(11) . . . . ?
C2 C3 Fe1 C10 49.0(16) . . . . ?
C4 C3 Fe1 C1 87.2(8) . . . . ?
C2 C3 Fe1 C1 -36.5(6) . . . . ?
C4 C3 Fe1 C2 123.7(10) . . . . ?
C4 C3 Fe1 C7 -70.3(9) . . . . ?
C2 C3 Fe1 C7 166.1(6) . . . . ?
C7 C6 Fe1 C5 -112.7(7) . . . . ?
C10 C6 Fe1 C5 122.7(7) . . . . ?
C7 C6 Fe1 C9 86.6(7) . . . . ?
C10 C6 Fe1 C9 -38.0(7) . . . . ?
C7 C6 Fe1 C8 40.0(7) . . . . ?
C10 C6 Fe1 C8 -84.6(7) . . . . ?
C7 C6 Fe1 C3 -33.9(16) . . . . ?
C10 C6 Fe1 C3 -158.5(12) . . . . ?
C7 C6 Fe1 C4 -67.2(8) . . . . ?
C10 C6 Fe1 C4 168.2(6) . . . . ?
C7 C6 Fe1 C10 124.6(9) . . . . ?
C7 C6 Fe1 C1 -156.8(6) . . . . ?
C10 C6 Fe1 C1 78.6(8) . . . . ?
C7 C6 Fe1 C2 165.8(10) . . . . ?
C10 C6 Fe1 C2 41.2(13) . . . . ?
C10 C6 Fe1 C7 -124.6(9) . . . . ?
C3 C4 Fe1 C5 -111.2(11) . . . . ?
C3 C4 Fe1 C9 55.3(16) . . . . ?
C5 C4 Fe1 C9 166.5(12) . . . . ?
C3 C4 Fe1 C8 86.9(9) . . . . ?
C5 C4 Fe1 C8 -161.9(8) . . . . ?
C5 C4 Fe1 C3 111.2(11) . . . . ?
C3 C4 Fe1 C6 162.7(8) . . . . ?
C5 C4 Fe1 C6 -86.1(9) . . . . ?
C3 C4 Fe1 C10 -170.3(16) . . . . ?
C5 C4 Fe1 C10 -59(2) . . . . ?
C3 C4 Fe1 C1 -75.6(8) . . . . ?
C5 C4 Fe1 C1 35.6(7) . . . . ?
C3 C4 Fe1 C2 -35.7(8) . . . . ?
C5 C4 Fe1 C2 75.4(8) . . . . ?
C3 C4 Fe1 C7 126.0(8) . . . . ?
C5 C4 Fe1 C7 -122.9(8) . . . . ?
C9 C10 Fe1 C5 162.7(9) . . . . ?
C6 C10 Fe1 C5 -81.2(9) . . . . ?
B4 C10 Fe1 C5 46.7(13) . . . . ?
C6 C10 Fe1 C9 116.0(11) . . . . ?
B4 C10 Fe1 C9 -116.0(14) . . . . ?
C9 C10 Fe1 C8 -40.4(8) . . . . ?
C6 C10 Fe1 C8 75.6(7) . . . . ?
B4 C10 Fe1 C8 -156.5(12) . . . . ?
C9 C10 Fe1 C3 45.0(17) . . . . ?
C6 C10 Fe1 C3 161.0(13) . . . . ?
B4 C10 Fe1 C3 -71.1(16) . . . . ?
C9 C10 Fe1 C6 -116.0(11) . . . . ?
B4 C10 Fe1 C6 127.9(12) . . . . ?
C9 C10 Fe1 C4 -151.2(16) . . . . ?
C6 C10 Fe1 C4 -35(2) . . . . ?
B4 C10 Fe1 C4 93(2) . . . . ?
C9 C10 Fe1 C1 120.7(8) . . . . ?
C6 C10 Fe1 C1 -123.2(6) . . . . ?
B4 C10 Fe1 C1 4.7(11) . . . . ?
C9 C10 Fe1 C2 80.7(9) . . . . ?
C6 C10 Fe1 C2 -163.2(6) . . . . ?
B4 C10 Fe1 C2 -35.3(11) . . . . ?
C9 C10 Fe1 C7 -82.3(8) . . . . ?
C6 C10 Fe1 C7 33.8(6) . . . . ?
B4 C10 Fe1 C7 161.7(11) . . . . ?
C2 C1 Fe1 C5 118.5(12) . . . . ?
C2 C1 Fe1 C9 -75.1(10) . . . . ?
C5 C1 Fe1 C9 166.4(6) . . . . ?
C2 C1 Fe1 C8 -37(2) . . . . ?
C5 C1 Fe1 C8 -155.4(15) . . . . ?
C2 C1 Fe1 C3 40.1(8) . . . . ?
C5 C1 Fe1 C3 -78.4(8) . . . . ?
C2 C1 Fe1 C6 -158.2(8) . . . . ?
C5 C1 Fe1 C6 83.3(9) . . . . ?
C2 C1 Fe1 C4 82.1(9) . . . . ?
C5 C1 Fe1 C4 -36.4(7) . . . . ?
C2 C1 Fe1 C10 -115.9(9) . . . . ?
C5 C1 Fe1 C10 125.7(7) . . . . ?
C5 C1 Fe1 C2 -118.5(12) . . . . ?
C2 C1 Fe1 C7 159.2(12) . . . . ?
C5 C1 Fe1 C7 40.7(17) . . . . ?
C1 C2 Fe1 C5 -38.5(8) . . . . ?
C3 C2 Fe1 C5 78.3(7) . . . . ?
B3 C2 Fe1 C5 -149.8(11) . . . . ?
C1 C2 Fe1 C9 123.4(8) . . . . ?
C3 C2 Fe1 C9 -119.7(7) . . . . ?
B3 C2 Fe1 C9 12.1(11) . . . . ?
C1 C2 Fe1 C8 166.7(8) . . . . ?
C3 C2 Fe1 C8 -76.4(8) . . . . ?
B3 C2 Fe1 C8 55.5(12) . . . . ?
C1 C2 Fe1 C3 -116.9(11) . . . . ?
B3 C2 Fe1 C3 131.9(12) . . . . ?
C1 C2 Fe1 C6 53.1(15) . . . . ?
C3 C2 Fe1 C6 169.9(10) . . . . ?
B3 C2 Fe1 C6 -58.2(15) . . . . ?
C1 C2 Fe1 C4 -82.9(9) . . . . ?
C3 C2 Fe1 C4 34.0(6) . . . . ?
B3 C2 Fe1 C4 165.9(11) . . . . ?
C1 C2 Fe1 C10 83.0(9) . . . . ?
C3 C2 Fe1 C10 -160.1(6) . . . . ?
B3 C2 Fe1 C10 -28.2(11) . . . . ?
C3 C2 Fe1 C1 116.9(11) . . . . ?
B3 C2 Fe1 C1 -111.2(14) . . . . ?
C1 C2 Fe1 C7 -155.9(12) . . . . ?
C3 C2 Fe1 C7 -39.0(16) . . . . ?
B3 C2 Fe1 C7 92.9(17) . . . . ?
C8 C7 Fe1 C5 -158.0(7) . . . . ?
C6 C7 Fe1 C5 88.8(7) . . . . ?
B2 C7 Fe1 C5 -35.7(11) . . . . ?
C8 C7 Fe1 C9 37.6(7) . . . . ?
C6 C7 Fe1 C9 -75.7(7) . . . . ?
B2 C7 Fe1 C9 159.8(10) . . . . ?
C6 C7 Fe1 C8 -113.3(10) . . . . ?
B2 C7 Fe1 C8 122.3(12) . . . . ?
C8 C7 Fe1 C3 -79.9(8) . . . . ?
C6 C7 Fe1 C3 166.9(6) . . . . ?
B2 C7 Fe1 C3 42.4(10) . . . . ?
C8 C7 Fe1 C6 113.3(10) . . . . ?
B2 C7 Fe1 C6 -124.5(11) . . . . ?
C8 C7 Fe1 C4 -117.4(7) . . . . ?
C6 C7 Fe1 C4 129.3(6) . . . . ?
B2 C7 Fe1 C4 4.9(10) . . . . ?
C8 C7 Fe1 C10 78.7(8) . . . . ?
C6 C7 Fe1 C10 -34.5(6) . . . . ?
B2 C7 Fe1 C10 -159.0(10) . . . . ?
C8 C7 Fe1 C1 172.3(13) . . . . ?
C6 C7 Fe1 C1 59.0(15) . . . . ?
B2 C7 Fe1 C1 -65.4(18) . . . . ?
C8 C7 Fe1 C2 -50.2(16) . . . . ?
C6 C7 Fe1 C2 -163.4(13) . . . . ?
B2 C7 Fe1 C2 72.1(16) . . . . ?
C42 O2 B1 O1 -0.2(12) . . . . ?
C42 O2 B1 C5 -177.3(9) . . . . ?
C41 O1 B1 O2 6.0(13) . . . . ?
C41 O1 B1 C5 -177.3(11) . . . . ?
C1 C5 B1 O2 -15.1(16) . . . . ?
C4 C5 B1 O2 165.8(9) . . . . ?
Fe1 C5 B1 O2 -106.4(11) . . . . ?
C1 C5 B1 O1 168.0(11) . . . . ?
C4 C5 B1 O1 -11.2(18) . . . . ?
Fe1 C5 B1 O1 76.7(15) . . . . ?
C32 O3 B2 O4 0.4(13) . . . . ?
C32 O3 B2 C7 177.3(10) . . . . ?
C31 O4 B2 O3 2.2(14) . . . . ?
C31 O4 B2 C7 -174.4(11) . . . . ?
C8 C7 B2 O3 178.8(12) . . . . ?
C6 C7 B2 O3 7.2(19) . . . . ?
Fe1 C7 B2 O3 94.7(13) . . . . ?
C8 C7 B2 O4 -5(2) . . . . ?
C6 C7 B2 O4 -176.7(12) . . . . ?
Fe1 C7 B2 O4 -89.2(14) . . . . ?
C11 O6 B3 O5 0.1(17) . . . . ?
C11 O6 B3 C2 177.1(13) . . . . ?
C12 O5 B3 O6 -2.8(17) . . . . ?
C12 O5 B3 C2 -179.5(11) . . . . ?
C1 C2 B3 O6 -169.4(13) . . . . ?
C3 C2 B3 O6 6(2) . . . . ?
Fe1 C2 B3 O6 -85.4(15) . . . . ?
C1 C2 B3 O5 7(2) . . . . ?
C3 C2 B3 O5 -177.8(13) . . . . ?
Fe1 C2 B3 O5 91.0(15) . . . . ?
C22 O7 B4 O8 0.4(19) . . . . ?
C22 O7 B4 C10 -174.2(13) . . . . ?
C21 O8 B4 O7 -3.3(18) . . . . ?
C21 O8 B4 C10 170.3(14) . . . . ?
C9 C10 B4 O7 -179.7(14) . . . . ?
C6 C10 B4 O7 3(2) . . . . ?
Fe1 C10 B4 O7 -92.9(17) . . . . ?
C9 C10 B4 O8 7(2) . . . . ?
C6 C10 B4 O8 -170.2(14) . . . . ?
Fe1 C10 B4 O8 94.1(18) . . . . ?
